data_7214267
loop_
_publ_author_name
'Constable, Edwin C.'
'Housecroft, Catherine E.'
'Vujovic, Srboljub'
'Zampese, Jennifer A.'

_publ_section_title
;
 Metallohexacycles containing
 4&#x2032;-aryl-4,2&#x2032;:6&#x2032;,4&#x2032;&#x2032;-terpyridines:
 conformational preferences and fullerene capture
;
_journal_issue 3
_journal_name_full CrystEngComm
_journal_page_first 328
_journal_paper_doi 10.1039/c3ce42012d
_journal_volume 16
_journal_year 2014
_chemical_formula_moiety 'C162 H84 Cl12 F30 N18 Zn6'
_chemical_formula_sum 'C162 H84 Cl12 F30 N18 Zn6'
_chemical_formula_weight 3670.71
_chemical_name_systematic
; 
 ? 
;
_space_group_crystal_system monoclinic
_space_group_IT_number 14
_space_group_name_Hall '-P 2yn'
_space_group_name_H-M_alt 'P 1 21/n 1'
_symmetry_space_group_name_Hall '-P 2yn'
_symmetry_space_group_name_H-M 'P 1 21/n 1'
_atom_sites_solution_hydrogens geom
_audit_creation_method SHELXL-2013
_cell_angle_alpha 90
_cell_angle_beta 95.305(2)
_cell_angle_gamma 90
_cell_formula_units_Z 2
_cell_length_a 9.2722(4)
_cell_length_b 35.4234(15)
_cell_length_c 30.2123(12)
_cell_measurement_reflns_used 9989
_cell_measurement_temperature 123(2)
_cell_measurement_theta_max 67.04
_cell_measurement_theta_min 3.19
_cell_volume 9880.8(7)
_computing_cell_refinement 'Bruker SAINT'
_computing_data_collection 'Bruker APEX2'
_computing_data_reduction 'Bruker SAINT'
_computing_molecular_graphics 'Bruker SHELXTL'
_computing_publication_material 'Bruker SHELXTL'
_computing_structure_refinement 'SHELXL-2013 (Sheldrick, 2013)'
_computing_structure_solution 'SHELXS-97 (Sheldrick, 2008)'
_diffrn_ambient_temperature 123(2)
_diffrn_measured_fraction_theta_full 0.999
_diffrn_measured_fraction_theta_max 1.002
_diffrn_measurement_device_type 'Bruker APEX-II CCD'
_diffrn_measurement_method '\f and \w scans'
_diffrn_radiation_type CuK\a
_diffrn_radiation_wavelength 1.54178
_diffrn_reflns_av_R_equivalents 0.0753
_diffrn_reflns_av_unetI/netI 0.0783
_diffrn_reflns_Laue_measured_fraction_full 0.999
_diffrn_reflns_Laue_measured_fraction_max 1.002
_diffrn_reflns_limit_h_max 10
_diffrn_reflns_limit_h_min -11
_diffrn_reflns_limit_k_max 42
_diffrn_reflns_limit_k_min -41
_diffrn_reflns_limit_l_max 36
_diffrn_reflns_limit_l_min -36
_diffrn_reflns_number 72063
_diffrn_reflns_point_group_measured_fraction_full 0.999
_diffrn_reflns_point_group_measured_fraction_max 1.002
_diffrn_reflns_theta_full 66.500
_diffrn_reflns_theta_max 67.000
_diffrn_reflns_theta_min 1.927
_exptl_absorpt_coefficient_mu 2.941
_exptl_absorpt_correction_T_max 0.863
_exptl_absorpt_correction_T_min 0.838
_exptl_absorpt_correction_type multi-scan
_exptl_absorpt_process_details sadabs
_exptl_crystal_colour colourless
_exptl_crystal_density_diffrn 1.234
_exptl_crystal_description Block
_exptl_crystal_F_000 3672
_exptl_crystal_size_max 0.300
_exptl_crystal_size_mid 0.050
_exptl_crystal_size_min 0.050
_platon_squeeze_details
;
;
_refine_diff_density_max 2.050
_refine_diff_density_min -1.486
_refine_diff_density_rms 0.123
_refine_ls_extinction_method none
_refine_ls_goodness_of_fit_ref 1.089
_refine_ls_hydrogen_treatment constr
_refine_ls_matrix_type full
_refine_ls_number_parameters 1182
_refine_ls_number_reflns 17471
_refine_ls_number_restraints 125
_refine_ls_restrained_S_all 1.089
_refine_ls_R_factor_all 0.1240
_refine_ls_R_factor_gt 0.1069
_refine_ls_shift/su_max 0.032
_refine_ls_shift/su_mean 0.001
_refine_ls_structure_factor_coef Fsqd
_refine_ls_weighting_details
; 
 w=1/[\s^2^(Fo^2^)+(0.1887P)^2^+13.6811P] 
 where P=(Fo^2^+2Fc^2^)/3 
;
_refine_ls_weighting_scheme calc
_refine_ls_wR_factor_gt 0.3013
_refine_ls_wR_factor_ref 0.3169
_reflns_Friedel_coverage 0.000
_reflns_number_gt 12646
_reflns_number_total 17471
_reflns_threshold_expression 'I > 2\s(I)'
_cod_data_source_file c3ce42012d.txt
_cod_data_source_block try2
_cod_database_code 7214267
_shelx_space_group_comment
; 
The symmetry employed for this shelxl refinement is uniquely defined 
by the following loop, which should always be used as a source of 
symmetry information in preference to the above space-group names. 
They are only intended as comments. 
;
_shelx_estimated_absorpt_t_min 0.472
_shelx_estimated_absorpt_t_max 0.867
_shelxl_version_number 2013-2

loop_
_space_group_symop_operation_xyz
'x, y, z'
'-x+1/2, y+1/2, -z+1/2'
'-x, -y, -z'
'x-1/2, -y-1/2, z-1/2'

loop_
_atom_site_label
_atom_site_type_symbol
_atom_site_fract_x
_atom_site_fract_y
_atom_site_fract_z
_atom_site_U_iso_or_equiv
_atom_site_adp_type
_atom_site_occupancy
_atom_site_site_symmetry_order
_atom_site_calc_flag
_atom_site_refinement_flags_posn
_atom_site_refinement_flags_adp
_atom_site_refinement_flags_occupancy
_atom_site_disorder_assembly
_atom_site_disorder_group
Zn1 Zn 0.22091(4) 0.17910(2) 0.14678(2) 0.06809(11) Uani 1 1 d . . . . .
Cl1 Cl 0.22565(9) 0.22455(2) 0.09562(3) 0.0732(2) Uani 1 1 d . . . . .
Cl2 Cl 0.42418(9) 0.16224(4) 0.18870(3) 0.1186(4) Uani 1 1 d . . . . .
N1 N 0.1361(2) 0.13238(7) 0.11524(7) 0.0512(6) Uani 1 1 d . . . . .
N2 N -0.0325(2) 0.00275(6) 0.07015(6) 0.0424(5) Uani 1 1 d . . . . .
N3 N 0.0603(2) -0.13232(6) 0.11081(7) 0.0479(6) Uani 1 1 d . . . . .
C1 C 0.0499(3) 0.13518(7) 0.07706(9) 0.0550(7) Uani 1 1 d . . . . .
H1A H 0.0359 0.1595 0.0640 0.066 Uiso 1 1 calc R U . . .
C2 C -0.0182(3) 0.10546(7) 0.05612(7) 0.0483(7) Uani 1 1 d . . . . .
H2A H -0.0769 0.1091 0.0290 0.058 Uiso 1 1 calc R U . . .
C3 C -0.0017(3) 0.06945(7) 0.07468(7) 0.0448(6) Uani 1 1 d . . . . .
C4 C 0.0902(3) 0.06639(9) 0.11383(9) 0.0609(8) Uani 1 1 d . . . . .
H4A H 0.1072 0.0425 0.1276 0.073 Uiso 1 1 calc R U . . .
C5 C 0.1557(3) 0.09796(9) 0.13230(9) 0.0626(8) Uani 1 1 d . . . . .
H5A H 0.2185 0.0952 0.1587 0.075 Uiso 1 1 calc R U . . .
C6 C -0.0741(3) 0.03613(7) 0.05331(7) 0.0438(6) Uani 1 1 d . . . . .
C7 C -0.1841(3) 0.03998(7) 0.01858(8) 0.0464(6) Uani 1 1 d . . . . .
H7A H -0.2163 0.0643 0.0087 0.056 Uiso 1 1 calc R U . . .
C8 C -0.2462(3) 0.00708(7) -0.00134(8) 0.0450(6) Uani 1 1 d . . . . .
C9 C -0.1987(3) -0.02711(7) 0.01581(7) 0.0450(6) Uani 1 1 d . . . . .
H9A H -0.2386 -0.0498 0.0033 0.054 Uiso 1 1 calc R U . . .
C10 C -0.0921(3) -0.02870(7) 0.05155(7) 0.0419(6) Uani 1 1 d . . . . .
C11 C 0.1155(4) -0.09906(8) 0.12521(9) 0.0643(8) Uani 1 1 d . . . . .
H11A H 0.1889 -0.0989 0.1493 0.077 Uiso 1 1 calc R U . . .
C12 C 0.0709(3) -0.06573(8) 0.10681(8) 0.0534(7) Uani 1 1 d . . . . .
H12A H 0.1131 -0.0428 0.1181 0.064 Uiso 1 1 calc R U . . .
C13 C -0.0381(3) -0.06477(7) 0.07091(8) 0.0471(6) Uani 1 1 d . . . . .
C14 C -0.0952(3) -0.09931(7) 0.05691(8) 0.0469(6) Uani 1 1 d . . . . .
H14A H -0.1709 -0.1003 0.0335 0.056 Uiso 1 1 calc R U . . .
C15 C -0.0435(3) -0.13247(7) 0.07665(8) 0.0498(7) Uani 1 1 d . . . . .
H15A H -0.0823 -0.1559 0.0658 0.060 Uiso 1 1 calc R U . . .
C16 C -0.3616(3) 0.01040(7) -0.03888(7) 0.0435(6) Uani 1 1 d . . . . .
C17 C -0.4460(3) 0.04316(8) -0.04341(9) 0.0525(7) Uani 1 1 d . . . . .
H17A H -0.4293 0.0627 -0.0220 0.063 Uiso 1 1 calc R U . . .
C18 C -0.5528(3) 0.04806(9) -0.07800(10) 0.0636(9) Uani 1 1 d . . . . .
H18A H -0.6098 0.0704 -0.0800 0.076 Uiso 1 1 calc R U . . .
C19 C -0.5754(3) 0.01973(9) -0.10982(9) 0.0606(8) Uani 1 1 d . . . . .
C20 C -0.4935(4) -0.01262(9) -0.10616(9) 0.0649(9) Uani 1 1 d . . . . .
H20A H -0.5062 -0.0316 -0.1284 0.078 Uiso 1 1 calc R U . . .
C21 C -0.3907(3) -0.01751(9) -0.06945(9) 0.0611(8) Uani 1 1 d . . . . .
H21A H -0.3404 -0.0408 -0.0658 0.073 Uiso 1 1 calc R U . . .
C22 C -0.6916(4) 0.02524(9) -0.14837(11) 0.0709(10) Uani 1 1 d . . . . .
C23 C -0.7133(4) 0.05928(9) -0.16856(11) 0.0773(9) Uani 1 1 d . . . . .
C24 C -0.8230(5) 0.06401(12) -0.20297(14) 0.1170(15) Uani 1 1 d . . . . .
C25 C -0.9189(4) 0.03572(12) -0.21553(12) 0.0914(12) Uani 1 1 d . . . . .
C26 C -0.8965(4) 0.00211(11) -0.19577(11) 0.0806(11) Uani 1 1 d . . . . .
C27 C -0.7864(3) -0.00259(10) -0.16175(9) 0.0629(9) Uani 1 1 d . . . . .
F1 F -0.6268(3) 0.08893(6) -0.15920(8) 0.1264(8) Uani 1 1 d . . . . .
F2 F -0.8403(4) 0.09773(8) -0.22435(9) 0.1845(11) Uani 1 1 d D . . . .
F3 F -1.0213(3) 0.04023(9) -0.24871(9) 0.1557(10) Uani 1 1 d . . . . .
F4 F -0.9845(2) -0.02708(7) -0.20719(7) 0.0945(7) Uani 1 1 d . . . . .
F5 F -0.7738(2) -0.03761(5) -0.14288(6) 0.0738(6) Uani 1 1 d . . . . .
Zn2 Zn 0.13332(4) -0.18265(2) 0.13710(2) 0.05318(9) Uani 1 1 d . . . . .
Cl3 Cl 0.11855(8) -0.22465(2) 0.08213(2) 0.05872(18) Uani 1 1 d . . . . .
Cl4 Cl 0.33992(8) -0.17504(3) 0.17920(2) 0.0771(2) Uani 1 1 d . . . . .
N4 N -0.0186(3) -0.19313(7) 0.18167(7) 0.0572(6) Uani 1 1 d . . . . .
N5 N -0.2585(2) -0.23013(6) 0.31551(6) 0.0501(6) Uani 1 1 d . . . . .
N6 N -0.1467(2) -0.31025(6) 0.44971(7) 0.0461(5) Uani 1 1 d . . . . .
C28 C -0.1543(3) -0.18118(7) 0.17551(8) 0.0495(7) Uani 1 1 d . . . . .
H28A H -0.1856 -0.1692 0.1481 0.059 Uiso 1 1 calc R U . . .
C29 C -0.2504(3) -0.18509(7) 0.20610(8) 0.0505(7) Uani 1 1 d . . . . .
H29A H -0.3462 -0.1758 0.1999 0.061 Uiso 1 1 calc R U . . .
C30 C -0.2107(3) -0.20267(8) 0.24673(8) 0.0522(7) Uani 1 1 d . . . . .
C31 C -0.0700(4) -0.21669(11) 0.25194(10) 0.0831(10) Uani 1 1 d . . . . .
H31A H -0.0369 -0.2303 0.2780 0.100 Uiso 1 1 calc R U . . .
C32 C 0.0210(4) -0.21070(11) 0.21915(11) 0.0979(11) Uani 1 1 d . . . . .
H32A H 0.1176 -0.2198 0.2239 0.118 Uiso 1 1 calc R U . . .
C33 C -0.3082(3) -0.20706(7) 0.28258(8) 0.0526(7) Uani 1 1 d . . . . .
C34 C -0.4347(3) -0.18671(7) 0.28292(8) 0.0555(7) Uani 1 1 d . . . . .
H34A H -0.4655 -0.1705 0.2589 0.067 Uiso 1 1 calc R U . . .
C35 C -0.5161(3) -0.19023(8) 0.31870(9) 0.0633(8) Uani 1 1 d . . . . .
C36 C -0.4690(3) -0.21539(8) 0.35337(8) 0.0557(7) Uani 1 1 d . . . . .
H36A H -0.5237 -0.2192 0.3781 0.067 Uiso 1 1 calc R U . . .
C37 C -0.3362(3) -0.23468(8) 0.34971(9) 0.0535(7) Uani 1 1 d . . . . .
C38 C -0.0942(3) -0.30723(9) 0.40896(9) 0.0606(8) Uani 1 1 d . . . . .
H38A H -0.0150 -0.3225 0.4022 0.073 Uiso 1 1 calc R U . . .
C39 C -0.1553(3) -0.28218(9) 0.37772(10) 0.0695(9) Uani 1 1 d . . . . .
H39A H -0.1134 -0.2794 0.3504 0.083 Uiso 1 1 calc R U . . .
C40 C -0.2741(3) -0.26137(8) 0.38512(8) 0.0529(7) Uani 1 1 d . . . . .
C41 C -0.3291(3) -0.26603(8) 0.42610(8) 0.0564(8) Uani 1 1 d . . . . .
H41A H -0.4119 -0.2520 0.4325 0.068 Uiso 1 1 calc R U . . .
C42 C -0.2664(3) -0.29041(8) 0.45729(8) 0.0524(7) Uani 1 1 d . . . . .
H42A H -0.3077 -0.2934 0.4847 0.063 Uiso 1 1 calc R U . . .
C43 C -0.6725(14) -0.1786(4) 0.3198(5) 0.059(3) Uani 0.2135(17) 1 d . U P A 1
C44 C -0.7044(14) -0.1461(3) 0.2939(7) 0.133(6) Uani 0.2135(17) 1 d D U P A 1
H44A H -0.6365 -0.1398 0.2733 0.159 Uiso 0.2135(17) 1 calc R U P A 1
C45 C -0.8246(13) -0.1214(4) 0.2944(5) 0.157(4) Uani 0.2135(17) 1 d D U P A 1
H45A H -0.8425 -0.1010 0.2743 0.188 Uiso 0.2135(17) 1 calc R U P A 1
C46 C -0.9182(14) -0.1309(3) 0.3293(8) 0.130(7) Uani 0.2135(17) 1 d D U P A 1
C47 C -0.8973(18) -0.1694(2) 0.3486(7) 0.143(4) Uani 0.2135(17) 1 d D U P A 1
H47A H -0.9701 -0.1786 0.3660 0.171 Uiso 0.2135(17) 1 calc R U P A 1
C48 C -0.7812(11) -0.1930(2) 0.3434(4) 0.055(3) Uani 0.2135(17) 1 d D U P A 1
H48A H -0.7762 -0.2179 0.3554 0.066 Uiso 0.2135(17) 1 calc R U P A 1
C43' C -0.6450(4) -0.16541(10) 0.32337(12) 0.0604(10) Uani 0.7865(17) 1 d . . P A 2
C44' C -0.6625(6) -0.13326(12) 0.29996(16) 0.1085(15) Uani 0.7865(17) 1 d D . P A 2
H44B H -0.5936 -0.1260 0.2802 0.130 Uiso 0.7865(17) 1 calc R U P A 2
C45' C -0.7818(6) -0.11094(17) 0.3049(2) 0.1501(19) Uani 0.7865(17) 1 d D U P A 2
H45B H -0.7957 -0.0895 0.2862 0.180 Uiso 0.7865(17) 1 calc R U P A 2
C46' C -0.8790(4) -0.11712(11) 0.33397(14) 0.0742(12) Uani 0.7865(17) 1 d D . P A 2
C47' C -0.8760(6) -0.15359(15) 0.35317(18) 0.1300(18) Uani 0.7865(17) 1 d D U P A 2
H47B H -0.9505 -0.1622 0.3702 0.156 Uiso 0.7865(17) 1 calc R U P A 2
C48' C -0.7503(6) -0.17766(12) 0.34519(19) 0.0940(17) Uani 0.7865(17) 1 d D . P A 2
H48B H -0.7464 -0.2028 0.3563 0.113 Uiso 0.7865(17) 1 calc R U P A 2
C49 C -0.9962(9) -0.0901(2) 0.3294(5) 0.110(4) Uani 0.2135(17) 1 d D U P A 1
C50 C -0.9878(8) -0.05226(17) 0.3381(6) 0.117(4) Uani 0.2135(17) 1 d D U P A 1
C51 C -1.0603(8) -0.01892(18) 0.3364(5) 0.123(7) Uani 0.2135(17) 1 d D U P A 1
C52 C -1.1969(7) -0.03205(18) 0.3266(6) 0.096(5) Uani 0.2135(17) 1 d D U P A 1
C53 C -1.2392(7) -0.06846(18) 0.3180(4) 0.074(3) Uani 0.2135(17) 1 d D U P A 1
C54 C -1.1396(7) -0.09711(15) 0.3204(4) 0.075(4) Uani 0.2135(17) 1 d D U P A 1
C49' C -1.0069(5) -0.09255(14) 0.34551(18) 0.1210(18) Uani 0.7865(17) 1 d D U P A 2
C50' C -0.9744(6) -0.05431(14) 0.3551(2) 0.1172(19) Uani 0.7865(17) 1 d D U P A 2
C51' C -1.0885(6) -0.03011(14) 0.3590(3) 0.175(3) Uani 0.7865(17) 1 d D . P A 2
C52' C -1.2298(6) -0.04402(17) 0.3590(3) 0.196(4) Uani 0.7865(17) 1 d D U P A 2
C53' C -1.2591(5) -0.08151(15) 0.3521(4) 0.184(4) Uani 0.7865(17) 1 d D . P A 2
C54' C -1.1462(5) -0.10647(19) 0.3447(3) 0.148(3) Uani 0.7865(17) 1 d D . P A 2
F6 F -0.8458(7) -0.04217(18) 0.3539(3) 0.088(3) Uani 0.2135(17) 1 d D U P A 1
F7 F -1.0136(10) 0.01261(19) 0.3554(3) 0.118(4) Uani 0.2135(17) 1 d D . P A 1
F8 F -1.2924(10) -0.0048(2) 0.3210(5) 0.153(5) Uani 0.2135(17) 1 d D U P A 1
F9 F -1.3672(8) -0.0775(4) 0.2998(5) 0.146(6) Uani 0.2135(17) 1 d D . P A 1
F10 F -1.158(3) -0.1313(2) 0.2977(2) 0.359(15) Uani 0.2135(17) 1 d D U P A 1
F6' F -0.8328(6) -0.04159(14) 0.3609(2) 0.190(2) Uani 0.7865(17) 1 d . U P A 2
F7' F -1.0651(7) 0.00522(13) 0.3731(2) 0.240(3) Uani 0.7865(17) 1 d D . P A 2
F8' F -1.3474(6) -0.02299(18) 0.3690(3) 0.368(3) Uani 0.7865(17) 1 d D . P A 2
F9' F -1.3896(5) -0.09471(19) 0.3503(4) 0.358(6) Uani 0.7865(17) 1 d D . P A 2
F10' F -1.1734(4) -0.13624(10) 0.32315(19) 0.270(3) Uani 0.7865(17) 1 d D . P A 2
Zn3 Zn -0.04294(3) -0.34329(2) 0.49725(2) 0.03872(7) Uani 1 1 d . . . . .
Cl5 Cl 0.11941(7) -0.37901(2) 0.46752(2) 0.04944(15) Uani 1 1 d . . . . .
Cl6 Cl -0.21558(6) -0.36892(2) 0.53366(2) 0.04629(14) Uani 1 1 d . . . . .
N7 N 0.0590(2) -0.30545(6) 0.54046(6) 0.0422(5) Uani 1 1 d . . . . .
N8 N 0.1656(2) -0.22264(6) 0.67194(7) 0.0486(6) Uani 1 1 d . . . . .
N9 N -0.0674(3) -0.18837(7) 0.80930(7) 0.0601(7) Uani 1 1 d . . . . .
C55 C -0.0011(3) -0.29888(8) 0.57840(9) 0.0575(7) Uani 1 1 d . . . . .
H55A H -0.0849 -0.3128 0.5842 0.069 Uiso 1 1 calc R U . . .
C56 C 0.0547(3) -0.27241(9) 0.60986(9) 0.0623(8) Uani 1 1 d . . . . .
H56A H 0.0074 -0.2679 0.6359 0.075 Uiso 1 1 calc R U . . .
C57 C 0.1791(3) -0.25297(7) 0.60251(8) 0.0473(6) Uani 1 1 d . . . . .
C58 C 0.2411(3) -0.25965(8) 0.56306(8) 0.0486(7) Uani 1 1 d . . . . .
H58A H 0.3256 -0.2464 0.5565 0.058 Uiso 1 1 calc R U . . .
C59 C 0.1763(3) -0.28643(8) 0.53302(8) 0.0514(7) Uani 1 1 d . . . . .
H59A H 0.2192 -0.2910 0.5062 0.062 Uiso 1 1 calc R U . . .
C60 C 0.2449(3) -0.22693(7) 0.63738(8) 0.0442(6) Uani 1 1 d . . . . .
C61 C 0.3804(3) -0.21060(7) 0.63622(10) 0.0543(7) Uani 1 1 d . . . . .
H61A H 0.4331 -0.2143 0.6111 0.065 Uiso 1 1 calc R U . . .
C62 C 0.4387(3) -0.18919(7) 0.67120(9) 0.0493(7) Uani 1 1 d . . . . .
C63 C 0.3577(3) -0.18425(7) 0.70651(9) 0.0549(7) Uani 1 1 d . . . . .
H63A H 0.3961 -0.1698 0.7313 0.066 Uiso 1 1 calc R U . . .
C64 C 0.2174(3) -0.20035(7) 0.70663(8) 0.0496(7) Uani 1 1 d . . . . .
C65 C -0.0969(3) -0.21105(9) 0.77406(10) 0.0683(8) Uani 1 1 d . . . . .
H65A H -0.1867 -0.2241 0.7715 0.082 Uiso 1 1 calc R U . . .
C66 C -0.0044(3) -0.21655(8) 0.74129(9) 0.0621(8) Uani 1 1 d . . . . .
H66A H -0.0293 -0.2337 0.7176 0.075 Uiso 1 1 calc R U . . .
C67 C 0.1240(3) -0.19699(7) 0.74330(9) 0.0575(7) Uani 1 1 d . . . . .
C68 C 0.1588(3) -0.17422(9) 0.78066(9) 0.0611(8) Uani 1 1 d . . . . .
H68A H 0.2477 -0.1607 0.7841 0.073 Uiso 1 1 calc R U . . .
C69 C 0.0642(3) -0.17183(9) 0.81152(10) 0.0722(9) Uani 1 1 d . . . . .
H69A H 0.0923 -0.1572 0.8372 0.087 Uiso 1 1 calc R U . . .
C70 C 0.5852(3) -0.17156(8) 0.67109(9) 0.0538(7) Uani 1 1 d . . . . .
C71 C 0.6163(3) -0.13704(9) 0.69133(12) 0.0698(10) Uani 1 1 d . . . . .
H71A H 0.5441 -0.1249 0.7066 0.084 Uiso 1 1 calc R U . . .
C72 C 0.7498(3) -0.11975(9) 0.68990(13) 0.0724(10) Uani 1 1 d . . . . .
H72A H 0.7667 -0.0954 0.7025 0.087 Uiso 1 1 calc R U . . .
C73 C 0.8593(3) -0.13843(9) 0.66984(13) 0.0725(10) Uani 1 1 d . . . . .
C74 C 0.8301(4) -0.17344(9) 0.65147(13) 0.0789(11) Uani 1 1 d . . . . .
H74A H 0.9040 -0.1864 0.6378 0.095 Uiso 1 1 calc R U . . .
C75 C 0.6961(3) -0.19015(9) 0.65238(12) 0.0690(10) Uani 1 1 d . . . . .
H75A H 0.6797 -0.2146 0.6401 0.083 Uiso 1 1 calc R U . . .
C76 C 1.0009(4) -0.11945(10) 0.66850(18) 0.0959(15) Uani 1 1 d . . . . .
C77 C 1.0831(4) -0.12272(12) 0.63431(18) 0.1021(15) Uani 1 1 d . . . . .
C78 C 1.2137(4) -0.10460(13) 0.6329(2) 0.1142(18) Uani 1 1 d . . . . .
C79 C 1.2713(4) -0.08411(13) 0.6655(2) 0.138(2) Uani 1 1 d . . . . .
C80 C 1.1962(4) -0.08167(12) 0.7064(2) 0.1236(19) Uani 1 1 d . . . . .
C81 C 1.0675(4) -0.10085(10) 0.70508(19) 0.1022(16) Uani 1 1 d . . . . .
F11 F 1.0339(3) -0.14203(10) 0.59649(10) 0.1406(12) Uani 1 1 d . . . . .
F12 F 1.2898(3) -0.10846(13) 0.59654(15) 0.1925(18) Uani 1 1 d . . . . .
F13 F 1.3982(2) -0.06526(8) 0.66501(16) 0.1726(17) Uani 1 1 d . . . . .
F14 F 1.2558(3) -0.06393(8) 0.74142(16) 0.2009(17) Uani 1 1 d . . . . .
F15 F 1.0035(3) -0.09825(7) 0.74273(11) 0.1349(10) Uani 1 1 d . . . . .

loop_
_atom_site_aniso_label
_atom_site_aniso_U_11
_atom_site_aniso_U_22
_atom_site_aniso_U_33
_atom_site_aniso_U_23
_atom_site_aniso_U_13
_atom_site_aniso_U_12
Zn1 0.05544(19) 0.1004(3) 0.04719(17) -0.01141(17) -0.00198(16) -0.03580(18)
Cl1 0.0692(4) 0.0775(4) 0.0749(4) -0.0104(4) 0.0170(3) -0.0213(4)
Cl2 0.0567(4) 0.2338(11) 0.0607(4) 0.0224(6) -0.0197(3) -0.0600(5)
N1 0.0355(9) 0.0716(12) 0.0445(10) -0.0048(9) -0.0063(8) -0.0108(10)
N2 0.0365(9) 0.0534(10) 0.0369(8) 0.0061(8) 0.0006(8) 0.0064(9)
N3 0.0498(11) 0.0510(10) 0.0409(9) 0.0085(8) -0.0071(9) 0.0074(9)
C1 0.0583(14) 0.0502(12) 0.0525(13) -0.0022(11) -0.0163(12) 0.0001(12)
C2 0.0483(13) 0.0628(13) 0.0314(10) 0.0039(10) -0.0083(10) 0.0017(12)
C3 0.0353(11) 0.0622(13) 0.0360(10) -0.0004(10) -0.0015(9) 0.0046(11)
C4 0.0603(15) 0.0670(15) 0.0505(12) 0.0093(12) -0.0211(12) -0.0021(13)
C5 0.0562(15) 0.0821(17) 0.0454(12) 0.0200(12) -0.0178(11) -0.0066(14)
C6 0.0399(11) 0.0570(12) 0.0335(10) 0.0066(9) -0.0019(9) 0.0034(11)
C7 0.0435(12) 0.0550(12) 0.0385(10) 0.0049(10) -0.0080(10) -0.0039(11)
C8 0.0417(11) 0.0580(13) 0.0352(10) 0.0027(10) 0.0029(9) 0.0003(11)
C9 0.0475(12) 0.0558(12) 0.0313(10) -0.0016(9) 0.0008(9) 0.0020(11)
C10 0.0403(11) 0.0526(11) 0.0322(9) 0.0045(9) -0.0002(9) 0.0035(10)
C11 0.0803(18) 0.0623(15) 0.0454(12) -0.0006(12) -0.0208(13) 0.0009(15)
C12 0.0655(15) 0.0599(13) 0.0328(10) -0.0024(10) -0.0058(11) 0.0001(13)
C13 0.0505(13) 0.0546(12) 0.0350(10) 0.0029(10) -0.0018(10) 0.0069(11)
C14 0.0459(12) 0.0545(12) 0.0395(10) 0.0115(10) -0.0010(10) 0.0080(11)
C15 0.0463(13) 0.0558(12) 0.0449(11) 0.0085(10) -0.0082(10) 0.0040(11)
C16 0.0429(12) 0.0543(12) 0.0337(10) 0.0081(9) 0.0066(9) -0.0021(11)
C17 0.0441(13) 0.0567(13) 0.0545(13) 0.0039(11) -0.0071(11) -0.0055(11)
C18 0.0511(14) 0.0615(15) 0.0751(17) 0.0016(14) -0.0112(14) -0.0013(13)
C19 0.0505(14) 0.0813(17) 0.0477(12) 0.0161(12) -0.0072(11) -0.0018(14)
C20 0.0755(18) 0.0714(16) 0.0457(13) 0.0001(12) -0.0061(13) -0.0117(15)
C21 0.0683(16) 0.0665(15) 0.0453(12) -0.0027(12) -0.0129(12) 0.0071(14)
C22 0.0734(19) 0.0705(17) 0.0659(16) 0.0076(14) -0.0090(15) -0.0012(16)
C23 0.0801(18) 0.0615(16) 0.0811(17) 0.0061(14) -0.0418(14) -0.0070(15)
C24 0.150(3) 0.087(2) 0.099(2) 0.004(2) -0.069(2) 0.005(2)
C25 0.0783(19) 0.100(2) 0.087(2) 0.0067(19) -0.0430(15) -0.0078(19)
C26 0.0623(17) 0.109(2) 0.0649(17) -0.0087(17) -0.0234(14) -0.0009(19)
C27 0.0511(14) 0.095(2) 0.0404(12) -0.0004(13) -0.0055(11) -0.0044(15)
F1 0.1555(17) 0.0863(12) 0.1201(13) 0.0322(11) -0.0797(11) -0.0266(13)
F2 0.228(2) 0.1054(16) 0.1889(18) 0.0424(14) -0.1471(13) -0.0214(17)
F3 0.1530(16) 0.135(2) 0.1561(16) 0.0033(15) -0.1118(11) 0.0122(16)
F4 0.0913(13) 0.1121(14) 0.0757(11) -0.0147(11) -0.0159(10) -0.0212(12)
F5 0.0769(11) 0.0739(10) 0.0688(10) 0.0009(8) -0.0032(9) -0.0078(9)
Zn2 0.04719(17) 0.06263(18) 0.04822(16) 0.00962(14) -0.00360(14) 0.01477(15)
Cl3 0.0589(4) 0.0544(3) 0.0628(3) 0.0058(3) 0.0055(3) 0.0037(3)
Cl4 0.0513(3) 0.1294(6) 0.0477(3) 0.0021(4) -0.0110(3) 0.0221(4)
N4 0.0544(12) 0.0632(12) 0.0526(11) 0.0163(10) -0.0033(10) 0.0106(11)
N5 0.0475(11) 0.0616(11) 0.0399(9) 0.0140(9) -0.0032(9) 0.0106(10)
N6 0.0330(9) 0.0535(10) 0.0502(10) -0.0028(9) -0.0054(8) 0.0081(8)
C28 0.0448(12) 0.0661(14) 0.0362(10) 0.0133(10) -0.0034(10) 0.0042(12)
C29 0.0471(13) 0.0588(13) 0.0434(11) 0.0151(10) -0.0076(10) 0.0054(11)
C30 0.0530(14) 0.0613(13) 0.0404(11) 0.0033(11) -0.0059(11) 0.0132(12)
C31 0.0689(17) 0.124(2) 0.0554(14) 0.0366(14) 0.0015(13) 0.0452(16)
C32 0.0733(18) 0.145(2) 0.0779(16) 0.0654(15) 0.0212(15) 0.0547(17)
C33 0.0539(13) 0.0571(13) 0.0439(11) 0.0134(10) -0.0113(11) 0.0131(12)
C34 0.0585(14) 0.0658(13) 0.0414(11) 0.0222(10) 0.0004(11) 0.0255(12)
C35 0.0757(17) 0.0592(13) 0.0516(13) 0.0075(11) -0.0124(13) 0.0296(13)
C36 0.0586(15) 0.0669(14) 0.0413(11) 0.0168(11) 0.0031(11) 0.0143(13)
C37 0.0527(14) 0.0564(13) 0.0495(12) 0.0072(11) -0.0059(11) 0.0115(12)
C38 0.0432(13) 0.0905(17) 0.0486(12) 0.0239(12) 0.0065(11) 0.0196(13)
C39 0.0563(14) 0.0947(18) 0.0583(14) 0.0268(13) 0.0101(12) 0.0367(13)
C40 0.0501(13) 0.0692(14) 0.0382(11) 0.0085(11) -0.0014(10) 0.0115(12)
C41 0.0624(15) 0.0610(13) 0.0450(12) 0.0108(11) 0.0000(12) 0.0180(12)
C42 0.0465(13) 0.0716(15) 0.0393(11) 0.0001(11) 0.0039(10) 0.0150(12)
C43 0.044(5) 0.066(6) 0.068(6) -0.003(5) 0.010(5) 0.016(5)
C44 0.132(9) 0.140(9) 0.126(9) 0.005(8) 0.016(7) 0.025(8)
C45 0.166(7) 0.201(7) 0.109(7) 0.052(7) 0.045(7) 0.133(7)
C46 0.117(11) 0.137(11) 0.133(12) 0.031(9) -0.001(9) 0.048(9)
C47 0.112(7) 0.214(8) 0.105(8) 0.057(8) 0.026(7) 0.108(7)
C48 0.056(5) 0.073(5) 0.035(4) 0.026(4) -0.004(4) 0.020(5)
C43' 0.068(2) 0.0574(17) 0.0544(17) 0.0186(14) 0.0000(16) 0.0200(16)
C44' 0.141(3) 0.109(2) 0.076(3) 0.027(2) 0.015(3) 0.087(2)
C45' 0.159(3) 0.192(4) 0.103(3) 0.056(3) 0.035(3) 0.129(3)
C46' 0.072(2) 0.079(2) 0.073(2) 0.0097(19) 0.0108(19) 0.0366(18)
C47' 0.107(3) 0.196(4) 0.092(3) 0.060(3) 0.039(2) 0.091(3)
C48' 0.096(3) 0.074(2) 0.110(3) 0.022(2) 0.003(3) 0.035(2)
C49 0.107(6) 0.146(7) 0.073(6) -0.040(6) -0.017(6) 0.087(6)
C50 0.109(7) 0.122(7) 0.116(7) -0.028(7) -0.006(7) 0.048(7)
C51 0.130(12) 0.120(11) 0.121(11) -0.024(9) 0.017(10) -0.003(10)
C52 0.099(9) 0.088(8) 0.098(9) 0.015(7) -0.010(8) 0.043(7)
C53 0.057(5) 0.073(6) 0.095(7) 0.010(5) 0.030(5) 0.046(4)
C54 0.071(7) 0.089(8) 0.062(7) -0.006(6) -0.015(6) 0.014(7)
C49' 0.127(3) 0.146(3) 0.085(3) -0.028(3) -0.020(3) 0.080(3)
C50' 0.102(3) 0.124(4) 0.117(3) -0.020(3) -0.036(3) 0.039(3)
C51' 0.184(6) 0.115(3) 0.218(7) -0.072(4) -0.017(6) 0.077(3)
C52' 0.140(5) 0.217(6) 0.230(8) -0.031(6) 0.018(5) 0.105(4)
C53' 0.077(4) 0.157(6) 0.320(11) -0.070(6) 0.026(5) 0.027(4)
C54' 0.100(4) 0.166(5) 0.170(6) -0.053(5) -0.027(4) 0.054(4)
F6 0.098(5) 0.027(3) 0.149(6) 0.006(4) 0.070(4) 0.010(3)
F7 0.146(9) 0.063(5) 0.137(9) -0.014(5) -0.036(7) 0.033(6)
F8 0.160(9) 0.119(7) 0.167(11) -0.024(7) -0.055(8) 0.076(6)
F9 0.056(5) 0.122(8) 0.254(15) 0.041(10) -0.025(8) 0.008(6)
F10 0.30(2) 0.34(2) 0.44(3) -0.01(2) 0.07(2) 0.06(2)
F6' 0.177(4) 0.147(3) 0.242(5) -0.038(3) -0.011(4) -0.024(3)
F7' 0.282(6) 0.137(3) 0.308(8) -0.026(4) 0.057(6) 0.059(4)
F8' 0.284(4) 0.403(5) 0.398(9) -0.179(5) -0.073(5) 0.267(3)
F9' 0.107(3) 0.227(5) 0.736(16) -0.171(7) 0.010(7) 0.032(4)
F10' 0.086(2) 0.154(2) 0.552(8) -0.181(3) -0.066(3) 0.0522(19)
Zn3 0.03581(14) 0.04632(14) 0.03164(12) 0.00191(11) -0.00962(11) 0.00115(12)
Cl5 0.0470(3) 0.0562(3) 0.0438(3) 0.0037(2) -0.0025(2) 0.0106(3)
Cl6 0.0447(3) 0.0500(3) 0.0429(2) -0.0057(2) -0.0031(2) -0.0048(2)
N7 0.0363(9) 0.0514(10) 0.0366(8) -0.0101(8) -0.0088(8) 0.0003(8)
N8 0.0462(11) 0.0502(10) 0.0465(10) -0.0064(8) -0.0107(9) -0.0009(9)
N9 0.0585(12) 0.0907(14) 0.0318(9) -0.0108(10) 0.0090(9) -0.0321(11)
C55 0.0434(12) 0.0668(14) 0.0602(14) -0.0107(12) -0.0055(11) -0.0270(11)
C56 0.0484(14) 0.0823(17) 0.0554(13) -0.0246(12) 0.0009(12) -0.0117(14)
C57 0.0357(11) 0.0517(12) 0.0519(12) -0.0028(10) -0.0103(10) -0.0055(10)
C58 0.0340(11) 0.0650(14) 0.0474(12) -0.0055(11) 0.0068(10) -0.0136(11)
C59 0.0428(12) 0.0634(14) 0.0467(12) -0.0132(11) -0.0020(10) -0.0002(12)
C60 0.0381(11) 0.0451(11) 0.0480(11) -0.0063(10) -0.0032(10) -0.0028(10)
C61 0.0415(12) 0.0448(11) 0.0730(15) -0.0023(11) -0.0138(12) -0.0113(10)
C62 0.0359(11) 0.0503(12) 0.0616(14) -0.0046(11) 0.0034(11) -0.0087(10)
C63 0.0488(13) 0.0555(13) 0.0570(13) -0.0072(11) -0.0130(11) -0.0109(11)
C64 0.0458(12) 0.0575(13) 0.0430(11) -0.0053(10) -0.0100(10) -0.0048(11)
C65 0.0567(14) 0.0823(16) 0.0643(15) -0.0191(13) -0.0022(13) -0.0373(12)
C66 0.0642(15) 0.0748(15) 0.0482(12) -0.0182(12) 0.0096(12) -0.0303(13)
C67 0.0610(15) 0.0511(12) 0.0565(13) -0.0058(11) -0.0155(12) -0.0174(12)
C68 0.0475(13) 0.0781(16) 0.0581(14) -0.0174(13) 0.0069(12) -0.0230(13)
C69 0.0675(17) 0.0830(17) 0.0619(15) -0.0208(13) -0.0174(13) -0.0252(14)
C70 0.0440(13) 0.0625(14) 0.0537(13) -0.0034(12) -0.0015(11) -0.0149(12)
C71 0.0419(13) 0.0641(15) 0.104(2) -0.0141(16) 0.0118(15) -0.0154(13)
C72 0.0539(15) 0.0592(15) 0.102(2) -0.0045(16) -0.0025(16) -0.0209(13)
C73 0.0422(14) 0.0684(17) 0.106(2) -0.0044(17) 0.0034(16) -0.0055(14)
C74 0.0610(17) 0.0659(17) 0.105(2) -0.0092(17) -0.0177(17) -0.0038(15)
C75 0.0450(14) 0.0614(15) 0.099(2) -0.0102(16) -0.0038(15) 0.0012(13)
C76 0.0424(15) 0.0693(18) 0.173(4) -0.005(2) -0.005(2) -0.0181(14)
C77 0.0594(19) 0.094(2) 0.150(4) 0.017(3) -0.010(2) -0.0150(19)
C78 0.0526(18) 0.103(3) 0.185(4) 0.034(3) 0.002(2) -0.0223(19)
C79 0.0481(19) 0.085(2) 0.277(7) 0.024(4) -0.011(3) -0.0097(19)
C80 0.0574(19) 0.089(2) 0.220(5) -0.045(3) -0.009(3) -0.0225(18)
C81 0.0604(19) 0.0653(18) 0.182(4) -0.023(2) 0.019(2) -0.0106(17)
F11 0.0997(16) 0.196(3) 0.126(2) 0.012(2) 0.0083(16) -0.0557(17)
F12 0.0797(15) 0.251(4) 0.252(4) 0.055(3) 0.0425(19) -0.044(2)
F13 0.0550(11) 0.1151(17) 0.346(5) -0.016(2) 0.010(2) -0.0423(11)
F14 0.0833(14) 0.1485(18) 0.367(5) -0.105(2) 0.000(2) -0.0599(13)
F15 0.0865(14) 0.1022(13) 0.208(2) -0.0584(14) -0.0279(15) -0.0255(11)

loop_
_atom_type_symbol
_atom_type_description
_atom_type_scat_dispersion_real
_atom_type_scat_dispersion_imag
_atom_type_scat_source
C C 0.0181 0.0091 'International Tables Vol C Tables 4.2.6.8 and 6.1.1.4'
H H 0.0000 0.0000 'International Tables Vol C Tables 4.2.6.8 and 6.1.1.4'
N N 0.0311 0.0180 'International Tables Vol C Tables 4.2.6.8 and 6.1.1.4'
F F 0.0727 0.0534 'International Tables Vol C Tables 4.2.6.8 and 6.1.1.4'
Cl Cl 0.3639 0.7018 'International Tables Vol C Tables 4.2.6.8 and 6.1.1.4'
Zn Zn -1.5491 0.6778 'International Tables Vol C Tables 4.2.6.8 and 6.1.1.4'

loop_
_geom_angle_atom_site_label_1
_geom_angle_atom_site_label_2
_geom_angle_atom_site_label_3
_geom_angle
_geom_angle_site_symmetry_1
_geom_angle_site_symmetry_3
N1 Zn1 N9 99.87(9) . 3_556
N1 Zn1 Cl1 107.09(7) . .
N9 Zn1 Cl1 112.93(7) 3_556 .
N1 Zn1 Cl2 108.38(7) . .
N9 Zn1 Cl2 105.80(7) 3_556 .
Cl1 Zn1 Cl2 120.73(4) . .
C5 N1 C1 116.7(2) . .
C5 N1 Zn1 122.16(17) . .
C1 N1 Zn1 121.06(18) . .
C6 N2 C10 118.94(19) . .
C11 N3 C15 118.5(2) . .
C11 N3 Zn2 122.58(17) . .
C15 N3 Zn2 118.89(17) . .
N1 C1 C2 123.9(2) . .
N1 C1 H1A 118.0 . .
C2 C1 H1A 118.0 . .
C1 C2 C3 119.6(2) . .
C1 C2 H2A 120.2 . .
C3 C2 H2A 120.2 . .
C2 C3 C4 116.5(2) . .
C2 C3 C6 121.8(2) . .
C4 C3 C6 121.7(2) . .
C5 C4 C3 119.7(3) . .
C5 C4 H4A 120.2 . .
C3 C4 H4A 120.2 . .
N1 C5 C4 123.6(2) . .
N1 C5 H5A 118.2 . .
C4 C5 H5A 118.2 . .
N2 C6 C7 122.5(2) . .
N2 C6 C3 116.08(19) . .
C7 C6 C3 121.3(2) . .
C6 C7 C8 118.7(2) . .
C6 C7 H7A 120.7 . .
C8 C7 H7A 120.7 . .
C9 C8 C7 117.6(2) . .
C9 C8 C16 122.6(2) . .
C7 C8 C16 119.7(2) . .
C8 C9 C10 120.4(2) . .
C8 C9 H9A 119.8 . .
C10 C9 H9A 119.8 . .
N2 C10 C9 121.6(2) . .
N2 C10 C13 116.20(19) . .
C9 C10 C13 122.2(2) . .
N3 C11 C12 122.7(3) . .
N3 C11 H11A 118.6 . .
C12 C11 H11A 118.6 . .
C11 C12 C13 120.4(3) . .
C11 C12 H12A 119.8 . .
C13 C12 H12A 119.8 . .
C14 C13 C12 116.1(2) . .
C14 C13 C10 122.6(2) . .
C12 C13 C10 121.2(2) . .
C15 C14 C13 120.8(2) . .
C15 C14 H14A 119.6 . .
C13 C14 H14A 119.6 . .
N3 C15 C14 121.5(2) . .
N3 C15 H15A 119.2 . .
C14 C15 H15A 119.2 . .
C21 C16 C17 117.5(2) . .
C21 C16 C8 122.8(2) . .
C17 C16 C8 119.7(2) . .
C18 C17 C16 122.2(3) . .
C18 C17 H17A 118.9 . .
C16 C17 H17A 118.9 . .
C17 C18 C19 118.9(3) . .
C17 C18 H18A 120.6 . .
C19 C18 H18A 120.6 . .
C20 C19 C18 119.9(3) . .
C20 C19 C22 121.0(3) . .
C18 C19 C22 119.1(3) . .
C19 C20 C21 119.7(3) . .
C19 C20 H20A 120.1 . .
C21 C20 H20A 120.1 . .
C16 C21 C20 121.6(3) . .
C16 C21 H21A 119.2 . .
C20 C21 H21A 119.2 . .
C27 C22 C23 116.5(3) . .
C27 C22 C19 121.8(3) . .
C23 C22 C19 121.5(3) . .
F1 C23 C22 122.8(3) . .
F1 C23 C24 116.5(3) . .
C22 C23 C24 120.6(3) . .
F2 C24 C25 117.8(4) . .
F2 C24 C23 120.3(4) . .
C25 C24 C23 121.9(4) . .
F3 C25 C26 121.0(4) . .
F3 C25 C24 121.5(4) . .
C26 C25 C24 117.2(3) . .
C25 C26 F4 120.3(3) . .
C25 C26 C27 120.6(3) . .
F4 C26 C27 119.0(3) . .
C22 C27 F5 120.5(2) . .
C22 C27 C26 123.0(3) . .
F5 C27 C26 116.5(3) . .
N3 Zn2 N4 100.87(9) . .
N3 Zn2 Cl4 110.79(7) . .
N4 Zn2 Cl4 104.63(7) . .
N3 Zn2 Cl3 107.36(6) . .
N4 Zn2 Cl3 111.54(7) . .
Cl4 Zn2 Cl3 120.02(3) . .
C32 N4 C28 117.3(3) . .
C32 N4 Zn2 119.5(2) . .
C28 N4 Zn2 123.10(18) . .
C37 N5 C33 118.7(2) . .
C42 N6 C38 118.5(2) . .
C42 N6 Zn3 121.61(17) . .
C38 N6 Zn3 119.83(17) . .
N4 C28 C29 123.4(2) . .
N4 C28 H28A 118.3 . .
C29 C28 H28A 118.3 . .
C28 C29 C30 120.8(2) . .
C28 C29 H29A 119.6 . .
C30 C29 H29A 119.6 . .
C31 C30 C29 115.3(3) . .
C31 C30 C33 120.6(2) . .
C29 C30 C33 124.1(2) . .
C32 C31 C30 119.6(3) . .
C32 C31 H31A 120.2 . .
C30 C31 H31A 120.2 . .
N4 C32 C31 123.6(3) . .
N4 C32 H32A 118.2 . .
C31 C32 H32A 118.2 . .
N5 C33 C34 123.4(2) . .
N5 C33 C30 114.6(2) . .
C34 C33 C30 121.9(2) . .
C33 C34 C35 119.1(2) . .
C33 C34 H34A 120.5 . .
C35 C34 H34A 120.5 . .
C34 C35 C36 118.9(3) . .
C34 C35 C43' 121.2(3) . .
C36 C35 C43' 119.6(3) . .
C34 C35 C43 126.0(6) . .
C36 C35 C43 112.8(6) . .
C35 C36 C37 117.1(3) . .
C35 C36 H36A 121.4 . .
C37 C36 H36A 121.4 . .
N5 C37 C36 122.7(2) . .
N5 C37 C40 115.6(2) . .
C36 C37 C40 121.7(2) . .
N6 C38 C39 120.5(3) . .
N6 C38 H38A 119.7 . .
C39 C38 H38A 119.7 . .
C40 C39 C38 121.6(3) . .
C40 C39 H39A 119.2 . .
C38 C39 H39A 119.2 . .
C39 C40 C41 116.8(2) . .
C39 C40 C37 119.1(2) . .
C41 C40 C37 124.1(3) . .
C42 C41 C40 121.4(3) . .
C42 C41 H41A 119.3 . .
C40 C41 H41A 119.3 . .
N6 C42 C41 121.0(2) . .
N6 C42 H42A 119.5 . .
C41 C42 H42A 119.5 . .
C48 C43 C44 117.6(12) . .
C48 C43 C35 130.9(11) . .
C44 C43 C35 111.4(11) . .
C43 C44 C45 128.5(16) . .
C43 C44 H44A 115.8 . .
C45 C44 H44A 115.8 . .
C44 C45 C46 112.8(13) . .
C44 C45 H45A 123.6 . .
C46 C45 H45A 123.6 . .
C45 C46 C47 115.2(13) . .
C45 C46 C49 95.3(11) . .
C47 C46 C49 149.4(18) . .
C48 C47 C46 125.8(15) . .
C48 C47 H47A 117.1 . .
C46 C47 H47A 117.1 . .
C43 C48 C47 116.4(10) . .
C43 C48 H48A 121.8 . .
C47 C48 H48A 121.8 . .
C48' C43' C44' 119.3(4) . .
C48' C43' C35 119.6(3) . .
C44' C43' C35 120.4(4) . .
C43' C44' C45' 119.3(5) . .
C43' C44' H44B 120.4 . .
C45' C44' H44B 120.4 . .
C46' C45' C44' 125.1(5) . .
C46' C45' H45B 117.4 . .
C44' C45' H45B 117.5 . .
C45' C46' C47' 115.5(4) . .
C45' C46' C49' 129.7(4) . .
C47' C46' C49' 114.2(4) . .
C46' C47' C48' 116.4(5) . .
C46' C47' H47B 121.8 . .
C48' C47' H47B 121.8 . .
C43' C48' C47' 121.9(4) . .
C43' C48' H48B 119.0 . .
C47' C48' H48B 119.0 . .
C54 C49 C50 104.9(7) . .
C54 C49 C46 105.4(7) . .
C50 C49 C46 149.3(9) . .
C51 C50 C49 145.7(9) . .
C51 C50 F6 103.7(6) . .
C49 C50 F6 110.5(7) . .
F7 C51 C52 130.7(9) . .
F7 C51 C50 125.6(9) . .
C52 C51 C50 99.2(6) . .
F8 C52 C51 112.4(7) . .
F8 C52 C53 119.6(8) . .
C51 C52 C53 127.7(6) . .
F9 C53 C52 123.2(8) . .
F9 C53 C54 115.0(8) . .
C52 C53 C54 120.7(6) . .
C49 C54 C53 121.2(6) . .
C49 C54 F10 109.2(12) . .
C53 C54 F10 124.7(11) . .
C54' C49' C50' 121.8(5) . .
C54' C49' C46' 122.3(5) . .
C50' C49' C46' 115.8(4) . .
C51' C50' F6' 121.0(5) . .
C51' C50' C49' 117.7(5) . .
F6' C50' C49' 121.3(5) . .
F7' C51' C50' 120.6(5) . .
F7' C51' C52' 117.0(6) . .
C50' C51' C52' 120.5(5) . .
C53' C52' F8' 114.1(5) . .
C53' C52' C51' 120.9(5) . .
F8' C52' C51' 124.8(6) . .
F9' C53' C52' 122.0(6) . .
F9' C53' C54' 118.3(6) . .
C52' C53' C54' 119.7(5) . .
F10' C54' C49' 116.9(6) . .
F10' C54' C53' 119.7(5) . .
C49' C54' C53' 118.9(6) . .
N6 Zn3 N7 103.62(8) . .
N6 Zn3 Cl6 105.72(6) . .
N7 Zn3 Cl6 105.33(6) . .
N6 Zn3 Cl5 109.75(6) . .
N7 Zn3 Cl5 110.00(6) . .
Cl6 Zn3 Cl5 120.99(3) . .
C59 N7 C55 118.2(2) . .
C59 N7 Zn3 124.62(16) . .
C55 N7 Zn3 117.17(16) . .
C60 N8 C64 119.0(2) . .
C65 N9 C69 114.6(2) . .
C65 N9 Zn1 120.3(2) . 3_556
C69 N9 Zn1 125.05(19) . 3_556
N7 C55 C56 122.7(2) . .
N7 C55 H55A 118.6 . .
C56 C55 H55A 118.6 . .
C57 C56 C55 119.2(3) . .
C57 C56 H56A 120.4 . .
C55 C56 H56A 120.4 . .
C56 C57 C58 118.1(2) . .
C56 C57 C60 119.3(2) . .
C58 C57 C60 122.5(2) . .
C57 C58 C59 118.8(2) . .
C57 C58 H58A 120.6 . .
C59 C58 H58A 120.6 . .
N7 C59 C58 123.0(2) . .
N7 C59 H59A 118.5 . .
C58 C59 H59A 118.5 . .
N8 C60 C61 122.4(2) . .
N8 C60 C57 113.8(2) . .
C61 C60 C57 123.6(2) . .
C62 C61 C60 120.3(3) . .
C62 C61 H61A 119.8 . .
C60 C61 H61A 119.8 . .
C61 C62 C63 117.7(2) . .
C61 C62 C70 121.5(3) . .
C63 C62 C70 120.8(2) . .
C62 C63 C64 121.2(2) . .
C62 C63 H63A 119.4 . .
C64 C63 H63A 119.4 . .
N8 C64 C63 119.2(2) . .
N8 C64 C67 115.8(2) . .
C63 C64 C67 124.9(2) . .
N9 C65 C66 124.0(3) . .
N9 C65 H65A 118.0 . .
C66 C65 H65A 118.0 . .
C67 C66 C65 119.3(3) . .
C67 C66 H66A 120.3 . .
C65 C66 H66A 120.3 . .
C66 C67 C68 117.4(3) . .
C66 C67 C64 119.6(2) . .
C68 C67 C64 123.0(3) . .
C69 C68 C67 118.7(3) . .
C69 C68 H68A 120.7 . .
C67 C68 H68A 120.7 . .
C68 C69 N9 125.8(3) . .
C68 C69 H69A 117.1 . .
N9 C69 H69A 117.1 . .
C75 C70 C71 117.9(3) . .
C75 C70 C62 120.7(3) . .
C71 C70 C62 121.3(3) . .
C72 C71 C70 121.8(3) . .
C72 C71 H71A 119.1 . .
C70 C71 H71A 119.1 . .
C71 C72 C73 119.5(3) . .
C71 C72 H72A 120.3 . .
C73 C72 H72A 120.3 . .
C74 C73 C72 118.6(3) . .
C74 C73 C76 122.7(3) . .
C72 C73 C76 118.7(3) . .
C73 C74 C75 121.5(3) . .
C73 C74 H74A 119.2 . .
C75 C74 H74A 119.2 . .
C74 C75 C70 120.5(3) . .
C74 C75 H75A 119.7 . .
C70 C75 H75A 119.7 . .
C77 C76 C81 114.3(4) . .
C77 C76 C73 123.4(4) . .
C81 C76 C73 121.8(4) . .
C76 C77 F11 120.9(4) . .
C76 C77 C78 123.2(5) . .
F11 C77 C78 115.7(5) . .
C79 C78 F12 117.3(4) . .
C79 C78 C77 122.7(5) . .
F12 C78 C77 119.9(5) . .
C78 C79 F13 124.4(6) . .
C78 C79 C80 118.3(4) . .
F13 C79 C80 117.3(5) . .
F14 C80 C81 124.3(5) . .
F14 C80 C79 120.6(4) . .
C81 C80 C79 115.1(5) . .
F15 C81 C80 113.3(4) . .
F15 C81 C76 120.9(4) . .
C80 C81 C76 125.7(5) . .

loop_
_geom_bond_atom_site_label_1
_geom_bond_atom_site_label_2
_geom_bond_distance
_geom_bond_site_symmetry_2
Zn1 N1 2.032(2) .
Zn1 N9 2.060(2) 3_556
Zn1 Cl1 2.2350(9) .
Zn1 Cl2 2.2519(10) .
N1 C5 1.330(4) .
N1 C1 1.345(3) .
N2 C6 1.330(3) .
N2 C10 1.344(3) .
N3 C11 1.341(4) .
N3 C15 1.345(3) .
N3 Zn2 2.042(2) .
C1 C2 1.354(4) .
C1 H1A 0.9500 .
C2 C3 1.396(4) .
C2 H2A 0.9500 .
C3 C4 1.397(3) .
C3 C6 1.476(3) .
C4 C5 1.367(4) .
C4 H4A 0.9500 .
C5 H5A 0.9500 .
C6 C7 1.401(3) .
C7 C8 1.410(3) .
C7 H7A 0.9500 .
C8 C9 1.374(3) .
C8 C16 1.490(3) .
C9 C10 1.396(3) .
C9 H9A 0.9500 .
C10 C13 1.474(3) .
C11 C12 1.353(4) .
C11 H11A 0.9500 .
C12 C13 1.413(3) .
C12 H12A 0.9500 .
C13 C14 1.384(3) .
C14 C15 1.383(3) .
C14 H14A 0.9500 .
C15 H15A 0.9500 .
C16 C21 1.363(4) .
C16 C17 1.399(4) .
C17 C18 1.383(4) .
C17 H17A 0.9500 .
C18 C19 1.392(4) .
C18 H18A 0.9500 .
C19 C20 1.374(4) .
C19 C22 1.524(4) .
C20 C21 1.404(4) .
C20 H20A 0.9500 .
C21 H21A 0.9500 .
C22 C27 1.357(5) .
C22 C23 1.358(5) .
C23 F1 1.336(4) .
C23 C24 1.396(5) .
C24 F2 1.360(5) .
C24 C25 1.370(6) .
C25 F3 1.325(4) .
C25 C26 1.339(6) .
C26 F4 1.342(4) .
C26 C27 1.390(4) .
C27 F5 1.366(4) .
Zn2 N4 2.070(2) .
Zn2 Cl4 2.2157(8) .
Zn2 Cl3 2.2243(8) .
N4 C32 1.314(4) .
N4 C28 1.325(4) .
N5 C37 1.323(4) .
N5 C33 1.336(3) .
N6 C42 1.351(3) .
N6 C38 1.369(3) .
N6 Zn3 2.026(2) .
C28 C29 1.348(4) .
C28 H28A 0.9500 .
C29 C30 1.395(3) .
C29 H29A 0.9500 .
C30 C31 1.391(4) .
C30 C33 1.482(4) .
C31 C32 1.376(5) .
C31 H31A 0.9500 .
C32 H32A 0.9500 .
C33 C34 1.378(4) .
C34 C35 1.380(4) .
C34 H34A 0.9500 .
C35 C36 1.413(4) .
C35 C43' 1.501(5) .
C35 C43 1.511(14) .
C36 C37 1.421(4) .
C36 H36A 0.9500 .
C37 C40 1.502(4) .
C38 C39 1.379(4) .
C38 H38A 0.9500 .
C39 C40 1.361(4) .
C39 H39A 0.9500 .
C40 C41 1.392(4) .
C41 C42 1.367(4) .
C41 H41A 0.9500 .
C42 H42A 0.9500 .
C43 C48 1.386(18) .
C43 C44 1.41(2) .
C44 C45 1.416(18) .
C44 H44A 0.9500 .
C45 C46 1.46(3) .
C45 H45A 0.9500 .
C46 C47 1.491(18) .
C46 C49 1.616(14) .
C47 C48 1.384(18) .
C47 H47A 0.9500 .
C48 H48A 0.9500 .
C43' C48' 1.302(7) .
C43' C44' 1.343(6) .
C44' C45' 1.378(8) .
C44' H44B 0.9500 .
C45' C46' 1.334(8) .
C45' H45B 0.9500 .
C46' C47' 1.415(7) .
C46' C49' 1.537(7) .
C47' C48' 1.482(7) .
C47' H47B 0.9500 .
C48' H48B 0.9500 .
C49 C54 1.356(10) .
C49 C50 1.366(10) .
C50 C51 1.358(9) .
C50 F6 1.404(10) .
C51 F7 1.310(10) .
C51 C52 1.356(10) .
C52 F8 1.311(10) .
C52 C53 1.366(9) .
C53 F9 1.302(10) .
C53 C54 1.369(8) .
C54 F10 1.393(10) .
C49' C54' 1.381(7) .
C49' C50' 1.412(7) .
C50' C51' 1.375(7) .
C50' F6' 1.384(8) .
C51' F7' 1.333(7) .
C51' C52' 1.399(7) .
C52' C53' 1.368(8) .
C52' F8' 1.376(8) .
C53' F9' 1.293(7) .
C53' C54' 1.404(8) .
C54' F10' 1.254(8) .
Zn3 N7 2.0409(19) .
Zn3 Cl6 2.2184(7) .
Zn3 Cl5 2.2192(7) .
N7 C59 1.317(3) .
N7 C55 1.340(3) .
N8 C60 1.341(3) .
N8 C64 1.363(3) .
N9 C65 1.342(4) .
N9 C69 1.350(4) .
N9 Zn1 2.060(2) 3_556
C55 C56 1.400(4) .
C55 H55A 0.9500 .
C56 C57 1.379(4) .
C56 H56A 0.9500 .
C57 C58 1.391(4) .
C57 C60 1.488(3) .
C58 C59 1.408(4) .
C58 H58A 0.9500 .
C59 H59A 0.9500 .
C60 C61 1.386(4) .
C61 C62 1.371(4) .
C61 H61A 0.9500 .
C62 C63 1.372(4) .
C62 C70 1.495(4) .
C63 C64 1.420(4) .
C63 H63A 0.9500 .
C64 C67 1.473(4) .
C65 C66 1.382(4) .
C65 H65A 0.9500 .
C66 C67 1.374(4) .
C66 H66A 0.9500 .
C67 C68 1.401(4) .
C68 C69 1.341(4) .
C68 H68A 0.9500 .
C69 H69A 0.9500 .
C70 C75 1.385(4) .
C70 C71 1.386(4) .
C71 C72 1.385(4) .
C71 H71A 0.9500 .
C72 C73 1.396(5) .
C72 H72A 0.9500 .
C73 C74 1.375(5) .
C73 C76 1.479(5) .
C74 C75 1.379(5) .
C74 H74A 0.9500 .
C75 H75A 0.9500 .
C76 C77 1.345(7) .
C76 C81 1.382(7) .
C77 F11 1.373(6) .
C77 C78 1.375(6) .
C78 C79 1.297(8) .
C78 F12 1.367(7) .
C79 F13 1.354(5) .
C79 C80 1.476(9) .
C80 F14 1.309(7) .
C80 C81 1.371(6) .
C81 F15 1.334(6) .

loop_
_platon_squeeze_void_nr
_platon_squeeze_void_average_x
_platon_squeeze_void_average_y
_platon_squeeze_void_average_z
_platon_squeeze_void_volume
_platon_squeeze_void_count_electrons
_platon_squeeze_void_content
1 0.704 0.500 0.000 1424 643 ' '
2 0.430 0.000 0.500 1424 644 ' '
